data_2202192
loop_
_publ_author_name
'Jin Yang'
'Jian-Fang Ma'
'Jing-Fu Liu'

_publ_section_title
;
 An aquazinc(II) complex of 1,10-phenanthroline with fumarate
 counter-ions
;
_journal_issue 6
_journal_name_full 'Acta Crystallographica Section E'
_journal_page_first m324
_journal_page_last m326
_journal_paper_doi 10.1107/S1600536803009619
_journal_volume 59
_journal_year 2003
_chemical_formula_iupac '[Zn (C12 H8 N2)2 (H2 O)2] (C4 H2 O4), 4H2 O'
_chemical_formula_moiety 'C24 H20 N4 O2 Zn 2+, C4 H2 O4 2-, 4H2 O'
_chemical_formula_sum 'C28 H30 N4 O10 Zn'
_chemical_formula_weight 647.93
_chemical_name_systematic ?
_space_group_IT_number 2
_symmetry_cell_setting triclinic
_symmetry_space_group_name_Hall '-P 1'
_symmetry_space_group_name_H-M 'P -1'
_atom_sites_solution_hydrogens geom
_atom_sites_solution_primary direct
_atom_sites_solution_secondary difmap
_audit_creation_method SHELXL-97
_cell_angle_alpha 97.12(3)
_cell_angle_beta 93.55(3)
_cell_angle_gamma 105.38(3)
_cell_formula_units_Z 2
_cell_length_a 10.481(2)
_cell_length_b 10.597(2)
_cell_length_c 13.568(3)
_cell_measurement_reflns_used 7123
_cell_measurement_temperature 293(2)
_cell_measurement_theta_max 27.47
_cell_measurement_theta_min 1.52
_cell_volume 1434.7(6)
_computing_cell_refinement PROCESS-AUTO
_computing_data_collection 'PROCESS-AUTO (Rigaku, 1998)'
_computing_data_reduction PROCESS-AUTO
_computing_molecular_graphics 'SHELXTL-Plus (Sheldrick, 1990)'
_computing_structure_refinement 'SHELXL97 (Sheldrick, 1997)'
_computing_structure_solution 'SHELXS97 (Sheldrick, 1997)'
_diffrn_ambient_temperature 293(2)
_diffrn_measured_fraction_theta_full 0.989
_diffrn_measured_fraction_theta_max 0.989
_diffrn_measurement_device_type 'Rigaku R-AXIS-RAPID'
_diffrn_measurement_method \w
_diffrn_radiation_monochromator graphite
_diffrn_radiation_source 'rotating anode'
_diffrn_radiation_type MoK\a
_diffrn_radiation_wavelength 0.71073
_diffrn_reflns_av_R_equivalents 0.021
_diffrn_reflns_av_sigmaI/netI 0.029
_diffrn_reflns_limit_h_max 13
_diffrn_reflns_limit_h_min 0
_diffrn_reflns_limit_k_max 13
_diffrn_reflns_limit_k_min -13
_diffrn_reflns_limit_l_max 17
_diffrn_reflns_limit_l_min -17
_diffrn_reflns_number 13836
_diffrn_reflns_theta_full 27.5
_diffrn_reflns_theta_max 27.5
_diffrn_reflns_theta_min 1.5
_diffrn_standards_decay_% 0
_diffrn_standards_number 0
_exptl_absorpt_coefficient_mu 0.921
_exptl_absorpt_correction_T_max 0.912
_exptl_absorpt_correction_T_min 0.767
_exptl_absorpt_correction_type multi-scan
_exptl_absorpt_process_details '(ABSCOR; Higashi, 1995)'
_exptl_crystal_colour colorless
_exptl_crystal_density_diffrn 1.500
_exptl_crystal_density_method 'not measured'
_exptl_crystal_description block
_exptl_crystal_F_000 672
_exptl_crystal_size_max 0.50
_exptl_crystal_size_mid 0.32
_exptl_crystal_size_min 0.10
_refine_diff_density_max 0.51
_refine_diff_density_min -0.36
_refine_ls_extinction_method none
_refine_ls_goodness_of_fit_ref 1.06
_refine_ls_hydrogen_treatment constr
_refine_ls_matrix_type full
_refine_ls_number_parameters 436
_refine_ls_number_reflns 6500
_refine_ls_number_restraints 10
_refine_ls_restrained_S_all 1.06
_refine_ls_R_factor_all 0.036
_refine_ls_R_factor_gt 0.026
_refine_ls_shift/su_max 0.001
_refine_ls_shift/su_mean 0.000
_refine_ls_structure_factor_coef Fsqd
_refine_ls_weighting_details 'calc w = 1/[\s^2^(Fo^2^)+(0.052P)^2^] where P = (Fo^2^+2Fc^2^)/3'
_refine_ls_weighting_scheme calc
_refine_ls_wR_factor_gt 0.071
_refine_ls_wR_factor_ref 0.082
_reflns_number_gt 5423
_reflns_number_total 6500
_reflns_threshold_expression I>2\s(I)
_cod_data_source_file tk6105.cif
_cod_data_source_block I
_cod_depositor_comments
;
The following automatic conversions were performed:
'_symmetry_cell_setting' value 'Triclinic' changed to 'triclinic'
according to '/home/saulius/struct/CIF-dictionaries/cif_core.dic'
dictionary named 'cif_core.dic' version 2.4.1 from 2010-06-29.

Automatic conversion script
Id: cif_fix_enum 1527 2010-12-29 10:47:43Z saulius 

The following automatic conversions were performed:

'_symmetry_cell_setting' value 'Triclinic' changed to 'triclinic'
according to /home/saulius/struct/CIF-dictionaries/cif_core.dic
dictionary named 'cif_core.dic' version 2.4.1 from 2010-06-29.

Automatic conversion script
Id: cif_fix_values 1715 2011-07-08 13:25:40Z adriana 
;
_cod_database_code 2202192
_cod_database_fobs_code 2202192

loop_
_symmetry_equiv_pos_as_xyz
'x, y, z'
'-x, -y, -z'

loop_
_atom_site_label
_atom_site_fract_x
_atom_site_fract_y
_atom_site_fract_z
_atom_site_U_iso_or_equiv
_atom_site_adp_type
_atom_site_calc_flag
_atom_site_refinement_flags
_atom_site_occupancy
_atom_site_disorder_assembly
_atom_site_disorder_group
_atom_site_type_symbol
Zn 0.740215(19) 0.419239(18) 0.744324(13) 0.01881(7) Uani d . 1 . . Zn
C1 0.97086(17) 0.12752(16) 0.60677(12) 0.0216(3) Uani d . 1 . . C
C2 1.00193(17) 0.01054(16) 0.54916(12) 0.0228(3) Uani d . 1 . . C
H2 1.0253 -0.0507 0.5849 0.027 Uiso calc R 1 . . H
C3 0.54292(18) 0.02698(16) 0.86601(13) 0.0235(3) Uani d . 1 . . C
C4 0.47368(18) -0.01899(16) 0.95322(13) 0.0243(4) Uani d . 1 . . C
H4 0.3889 -0.0775 0.9411 0.029 Uiso calc R 1 . . H
C101 0.99317(18) 0.62464(17) 0.85969(13) 0.0261(4) Uani d . 1 . . C
H101 1.0266 0.6251 0.7978 0.031 Uiso calc R 1 . . H
C102 1.07059(19) 0.70882(18) 0.94182(15) 0.0306(4) Uani d . 1 . . C
H102 1.1526 0.7655 0.9340 0.037 Uiso calc R 1 . . H
C103 1.0245(2) 0.70689(18) 1.03350(14) 0.0315(4) Uani d . 1 . . C
H103 1.0749 0.7625 1.0888 0.038 Uiso calc R 1 . . H
C104 0.90064(19) 0.62054(18) 1.04408(13) 0.0263(4) Uani d . 1 . . C
C105 0.82702(17) 0.54245(16) 0.95724(12) 0.0209(3) Uani d . 1 . . C
C106 0.8483(2) 0.6072(2) 1.13893(14) 0.0342(4) Uani d . 1 . . C
H106 0.8963 0.6593 1.1965 0.041 Uiso calc R 1 . . H
C107 0.7306(2) 0.5199(2) 1.14527(13) 0.0350(5) Uani d . 1 . . C
H107 0.7007 0.5095 1.2077 0.042 Uiso calc R 1 . . H
C108 0.65013(19) 0.44266(18) 1.05770(13) 0.0272(4) Uani d . 1 . . C
C109 0.69740(17) 0.45544(16) 0.96346(12) 0.0212(3) Uani d . 1 . . C
C110 0.5225(2) 0.35677(19) 1.05962(15) 0.0321(4) Uani d . 1 . . C
H110 0.4879 0.3436 1.1202 0.039 Uiso calc R 1 . . H
C111 0.44977(19) 0.29309(18) 0.97235(15) 0.0311(4) Uani d . 1 . . C
H111 0.3649 0.2371 0.9727 0.037 Uiso calc R 1 . . H
C112 0.50449(18) 0.31296(17) 0.88209(14) 0.0259(4) Uani d . 1 . . C
H112 0.4539 0.2691 0.8230 0.031 Uiso calc R 1 . . H
C201 0.7425(2) 0.72052(18) 0.73107(14) 0.0320(4) Uani d . 1 . . C
H201 0.8287 0.7440 0.7623 0.038 Uiso calc R 1 . . H
C202 0.6849(2) 0.8212(2) 0.71208(15) 0.0402(5) Uani d . 1 . . C
H202 0.7327 0.9096 0.7294 0.048 Uiso calc R 1 . . H
C203 0.5581(2) 0.7881(2) 0.66795(14) 0.0397(5) Uani d . 1 . . C
H203 0.5179 0.8540 0.6564 0.048 Uiso calc R 1 . . H
C204 0.4882(2) 0.6552(2) 0.63988(13) 0.0321(4) Uani d . 1 . . C
C205 0.55409(18) 0.55977(18) 0.65993(12) 0.0236(4) Uani d . 1 . . C
C206 0.3553(2) 0.6121(3) 0.59199(15) 0.0416(5) Uani d . 1 . . C
H206 0.3109 0.6746 0.5797 0.050 Uiso calc R 1 . . H
C207 0.2934(2) 0.4828(3) 0.56446(15) 0.0425(5) Uani d . 1 . . C
H207 0.2068 0.4575 0.5339 0.051 Uiso calc R 1 . . H
C208 0.35877(19) 0.3835(2) 0.58153(13) 0.0329(4) Uani d . 1 . . C
C209 0.48906(17) 0.42196(18) 0.62991(12) 0.0247(4) Uani d . 1 . . C
C210 0.2998(2) 0.2477(2) 0.55319(15) 0.0426(5) Uani d . 1 . . C
H210 0.2141 0.2178 0.5209 0.051 Uiso calc R 1 . . H
C211 0.3685(2) 0.1596(2) 0.57315(16) 0.0449(6) Uani d . 1 . . C
H211 0.3299 0.0693 0.5548 0.054 Uiso calc R 1 . . H
C212 0.4980(2) 0.20611(19) 0.62162(14) 0.0343(4) Uani d . 1 . . C
H212 0.5440 0.1451 0.6347 0.041 Uiso calc R 1 . . H
N1 0.87398(14) 0.54400(14) 0.86610(10) 0.0206(3) Uani d . 1 . . N
N2 0.62515(14) 0.39140(13) 0.87679(10) 0.0210(3) Uani d . 1 . . N
N3 0.67945(15) 0.59284(14) 0.70646(10) 0.0231(3) Uani d . 1 . . N
N4 0.55703(15) 0.33404(14) 0.64942(10) 0.0244(3) Uani d . 1 . . N
O1 0.95813(14) 0.12353(13) 0.69809(9) 0.0286(3) Uani d . 1 . . O
O2 0.95872(15) 0.22148(13) 0.56302(10) 0.0343(3) Uani d . 1 . . O
O3 0.66783(13) 0.07833(13) 0.87957(9) 0.0285(3) Uani d . 1 . . O
O4 0.47281(13) 0.01526(13) 0.78560(9) 0.0294(3) Uani d . 1 . . O
OW1 0.88141(14) 0.43684(12) 0.64255(10) 0.0288(3) Uani d D 1 . . O
OW2 0.76621(13) 0.23559(12) 0.75192(10) 0.0260(3) Uani d D 1 . . O
OW3 0.03549(17) 0.67433(14) 0.61186(11) 0.0406(4) Uani d D 1 . . O
OW4 0.21277(19) 0.85772(18) 0.75020(14) 0.0494(4) Uani d . 1 . . O
OW5 0.82287(15) 0.92593(16) 0.95644(13) 0.0407(3) Uani d D 1 . . O
OW6 0.04139(16) 0.98998(17) 0.84401(11) 0.0418(4) Uani d D 1 . . O
H32 0.039(3) 0.710(2) 0.5553(14) 0.050(7) Uiso d D 1 . . H
H21 0.729(2) 0.183(2) 0.7917(16) 0.050(7) Uiso d D 1 . . H
H22 0.8345(19) 0.204(2) 0.7301(16) 0.039(6) Uiso d D 1 . . H
H12 0.908(3) 0.368(2) 0.6194(19) 0.056(8) Uiso d D 1 . . H
H31 0.101(2) 0.727(2) 0.6501(18) 0.060(8) Uiso d D 1 . . H
H52 0.783(3) 0.979(2) 0.937(2) 0.058(8) Uiso d D 1 . . H
H61 0.026(3) 1.035(3) 0.796(2) 0.092(11) Uiso d D 1 . . H
H11 0.937(2) 0.5146(19) 0.6293(19) 0.057(8) Uiso d D 1 . . H
H51 0.853(3) 0.939(3) 1.0196(15) 0.085(11) Uiso d D 1 . . H
H62 -0.033(3) 0.972(4) 0.875(2) 0.107(13) Uiso d D 1 . . H
H42 0.164(3) 0.897(3) 0.775(2) 0.052(8) Uiso d . 1 . . H
H41 0.290(3) 0.911(3) 0.757(2) 0.059(8) Uiso d . 1 . . H

loop_
_atom_site_aniso_label
_atom_site_aniso_U_11
_atom_site_aniso_U_22
_atom_site_aniso_U_33
_atom_site_aniso_U_12
_atom_site_aniso_U_13
_atom_site_aniso_U_23
Zn 0.01987(11) 0.01897(10) 0.01792(10) 0.00625(7) 0.00175(7) 0.00208(7)
C1 0.0224(8) 0.0201(8) 0.0226(8) 0.0067(6) 0.0056(6) 0.0013(7)
C2 0.0266(9) 0.0187(8) 0.0252(8) 0.0084(7) 0.0076(7) 0.0038(7)
C3 0.0288(9) 0.0187(8) 0.0266(9) 0.0102(7) 0.0079(7) 0.0058(7)
C4 0.0226(9) 0.0215(8) 0.0298(9) 0.0043(7) 0.0079(7) 0.0087(7)
C101 0.0240(9) 0.0277(9) 0.0271(9) 0.0057(7) 0.0009(7) 0.0100(7)
C102 0.0256(9) 0.0240(9) 0.0393(10) 0.0016(7) -0.0049(8) 0.0095(8)
C103 0.0354(10) 0.0239(9) 0.0318(10) 0.0085(8) -0.0125(8) -0.0020(8)
C104 0.0334(10) 0.0250(8) 0.0224(8) 0.0137(7) -0.0029(7) 0.0012(7)
C105 0.0267(9) 0.0196(8) 0.0188(8) 0.0109(7) 0.0013(6) 0.0031(6)
C106 0.0453(12) 0.0403(11) 0.0190(8) 0.0202(9) -0.0027(8) -0.0032(8)
C107 0.0500(13) 0.0452(11) 0.0181(8) 0.0258(10) 0.0082(8) 0.0056(8)
C108 0.0358(10) 0.0290(9) 0.0249(9) 0.0188(8) 0.0109(7) 0.0086(7)
C109 0.0274(9) 0.0200(8) 0.0206(8) 0.0131(7) 0.0057(7) 0.0034(7)
C110 0.0401(11) 0.0338(10) 0.0332(10) 0.0207(8) 0.0202(8) 0.0146(8)
C111 0.0294(10) 0.0230(8) 0.0465(11) 0.0103(7) 0.0184(9) 0.0117(8)
C112 0.0261(9) 0.0197(8) 0.0333(9) 0.0085(7) 0.0080(7) 0.0023(7)
C201 0.0413(11) 0.0253(9) 0.0298(10) 0.0121(8) 0.0000(8) 0.0007(8)
C202 0.0653(15) 0.0260(10) 0.0326(10) 0.0204(10) 0.0022(10) 0.0011(8)
C203 0.0638(15) 0.0397(11) 0.0287(10) 0.0358(11) 0.0076(10) 0.0058(9)
C204 0.0382(11) 0.0481(12) 0.0212(8) 0.0277(9) 0.0094(8) 0.0100(8)
C205 0.0255(9) 0.0336(9) 0.0164(7) 0.0146(7) 0.0051(6) 0.0055(7)
C206 0.0376(12) 0.0702(16) 0.0317(10) 0.0351(12) 0.0073(9) 0.0162(11)
C207 0.0240(10) 0.0801(17) 0.0311(10) 0.0229(11) 0.0033(8) 0.0176(11)
C208 0.0212(9) 0.0543(12) 0.0220(9) 0.0058(8) 0.0034(7) 0.0105(9)
C209 0.0216(9) 0.0369(10) 0.0167(8) 0.0081(7) 0.0041(6) 0.0065(7)
C210 0.0264(10) 0.0592(14) 0.0318(10) -0.0060(9) -0.0028(8) 0.0092(10)
C211 0.0433(13) 0.0390(12) 0.0366(11) -0.0139(10) -0.0029(9) 0.0042(9)
C212 0.0400(11) 0.0293(9) 0.0272(9) -0.0010(8) -0.0017(8) 0.0048(8)
N1 0.0214(7) 0.0219(7) 0.0194(7) 0.0065(5) 0.0018(5) 0.0055(6)
N2 0.0229(7) 0.0177(6) 0.0239(7) 0.0080(5) 0.0057(6) 0.0022(6)
N3 0.0260(8) 0.0238(7) 0.0207(7) 0.0095(6) 0.0015(6) 0.0023(6)
N4 0.0256(8) 0.0248(7) 0.0208(7) 0.0031(6) 0.0009(6) 0.0044(6)
O1 0.0397(8) 0.0322(7) 0.0207(6) 0.0199(6) 0.0087(5) 0.0043(5)
O2 0.0601(10) 0.0252(6) 0.0266(7) 0.0229(6) 0.0159(6) 0.0077(5)
O3 0.0239(7) 0.0331(7) 0.0311(7) 0.0068(5) 0.0097(5) 0.0137(6)
O4 0.0325(7) 0.0322(7) 0.0250(6) 0.0093(5) 0.0049(5) 0.0079(5)
OW1 0.0356(8) 0.0213(6) 0.0330(7) 0.0096(5) 0.0177(6) 0.0067(5)
OW2 0.0297(7) 0.0243(6) 0.0312(7) 0.0130(5) 0.0154(5) 0.0127(5)
OW3 0.0518(10) 0.0319(7) 0.0301(8) -0.0051(7) 0.0019(7) 0.0118(6)
OW4 0.0343(9) 0.0499(10) 0.0547(10) 0.0048(8) 0.0018(8) -0.0117(8)
OW5 0.0314(8) 0.0430(9) 0.0489(10) 0.0105(7) -0.0006(7) 0.0134(8)
OW6 0.0401(9) 0.0594(10) 0.0360(8) 0.0241(8) 0.0091(7) 0.0199(7)

loop_
_atom_type_symbol
_atom_type_description
_atom_type_scat_dispersion_real
_atom_type_scat_dispersion_imag
_atom_type_scat_source
C C 0.0033 0.0016 'International Tables Vol C Tables 4.2.6.8 and 6.1.1.4'
H H 0.0000 0.0000 'International Tables Vol C Tables 4.2.6.8 and 6.1.1.4'
N N 0.0061 0.0033 'International Tables Vol C Tables 4.2.6.8 and 6.1.1.4'
O O 0.0106 0.0060 'International Tables Vol C Tables 4.2.6.8 and 6.1.1.4'
Zn Zn 0.2839 1.4301 'International Tables Vol C Tables 4.2.6.8 and 6.1.1.4'

loop_
_geom_angle_atom_site_label_1
_geom_angle_atom_site_label_2
_geom_angle_atom_site_label_3
_geom_angle_site_symmetry_1
_geom_angle
_geom_angle_publ_flag
OW1 Zn OW2 . 85.59(6) yes
OW1 Zn N1 . 95.04(6) yes
OW1 Zn N2 . 166.71(5) yes
OW1 Zn N3 . 93.27(6) yes
OW1 Zn N4 . 102.31(6) yes
OW2 Zn N1 . 103.74(6) yes
OW2 Zn N2 . 86.94(6) yes
OW2 Zn N3 . 166.82(5) yes
OW2 Zn N4 . 91.16(6) yes
N1 Zn N2 . 76.09(6) yes
N1 Zn N3 . 89.43(6) yes
N1 Zn N4 . 157.97(6) yes
N2 Zn N3 . 96.48(6) yes
N2 Zn N4 . 88.81(6) yes
N3 Zn N4 . 76.23(6) yes
O2 C1 O1 . 123.89(15) ?
O2 C1 C2 . 119.60(15) ?
O1 C1 C2 . 116.52(15) ?
C2 C2 C1 2_756 124.0(2) ?
C2 C2 H2 2_756 118.0 ?
C1 C2 H2 . 118.0 ?
O4 C3 O3 . 124.88(16) ?
O4 C3 C4 . 117.41(16) ?
O3 C3 C4 . 117.69(16) ?
C4 C4 C3 2_657 123.5(2) ?
C4 C4 H4 2_657 118.2 ?
C3 C4 H4 . 118.2 ?
N1 C101 C102 . 122.94(17) ?
N1 C101 H101 . 118.5 ?
C102 C101 H101 . 118.5 ?
C103 C102 C101 . 119.27(18) ?
C103 C102 H102 . 120.4 ?
C101 C102 H102 . 120.4 ?
C102 C103 C104 . 119.64(17) ?
C102 C103 H103 . 120.2 ?
C104 C103 H103 . 120.2 ?
C103 C104 C105 . 117.51(17) ?
C103 C104 C106 . 123.08(17) ?
C105 C104 C106 . 119.40(18) ?
N1 C105 C104 . 122.53(16) ?
N1 C105 C109 . 117.71(15) ?
C104 C105 C109 . 119.75(16) ?
C107 C106 C104 . 120.68(18) ?
C107 C106 H106 . 119.7 ?
C104 C106 H106 . 119.7 ?
C106 C107 C108 . 121.38(17) ?
C106 C107 H107 . 119.3 ?
C108 C107 H107 . 119.3 ?
C110 C108 C109 . 117.08(18) ?
C110 C108 C107 . 123.62(17) ?
C109 C108 C107 . 119.25(18) ?
N2 C109 C108 . 123.06(17) ?
N2 C109 C105 . 117.59(15) ?
C108 C109 C105 . 119.34(16) ?
C111 C110 C108 . 119.72(17) ?
C111 C110 H110 . 120.1 ?
C108 C110 H110 . 120.1 ?
C110 C111 C112 . 119.15(18) ?
C110 C111 H111 . 120.4 ?
C112 C111 H111 . 120.4 ?
N2 C112 C111 . 123.19(18) ?
N2 C112 H112 . 118.4 ?
C111 C112 H112 . 118.4 ?
N3 C201 C202 . 122.9(2) ?
N3 C201 H201 . 118.5 ?
C202 C201 H201 . 118.5 ?
C203 C202 C201 . 119.1(2) ?
C203 C202 H202 . 120.5 ?
C201 C202 H202 . 120.5 ?
C202 C203 C204 . 120.12(18) ?
C202 C203 H203 . 119.9 ?
C204 C203 H203 . 119.9 ?
C203 C204 C205 . 117.32(19) ?
C203 C204 C206 . 123.59(19) ?
C205 C204 C206 . 119.1(2) ?
N3 C205 C204 . 122.55(18) ?
N3 C205 C209 . 117.56(16) ?
C204 C205 C209 . 119.89(17) ?
C207 C206 C204 . 121.2(2) ?
C207 C206 H206 . 119.4 ?
C204 C206 H206 . 119.4 ?
C206 C207 C208 . 121.06(19) ?
C206 C207 H207 . 119.5 ?
C208 C207 H207 . 119.5 ?
C210 C208 C209 . 117.2(2) ?
C210 C208 C207 . 123.5(2) ?
C209 C208 C207 . 119.4(2) ?
N4 C209 C208 . 122.89(18) ?
N4 C209 C205 . 117.77(16) ?
C208 C209 C205 . 119.33(17) ?
C211 C210 C208 . 119.71(19) ?
C211 C210 H210 . 120.1 ?
C208 C210 H210 . 120.1 ?
C210 C211 C212 . 119.6(2) ?
C210 C211 H211 . 120.2 ?
C212 C211 H211 . 120.2 ?
N4 C212 C211 . 122.3(2) ?
N4 C212 H212 . 118.8 ?
C211 C212 H212 . 118.8 ?
C101 N1 C105 . 118.04(15) ?
C101 N1 Zn . 126.51(12) ?
C105 N1 Zn . 115.38(11) ?
C112 N2 C109 . 117.78(15) ?
C112 N2 Zn . 129.07(12) ?
C109 N2 Zn . 112.79(11) ?
C201 N3 C205 . 117.98(16) ?
C201 N3 Zn . 129.06(13) ?
C205 N3 Zn . 112.62(12) ?
C212 N4 C209 . 118.31(17) ?
C212 N4 Zn . 126.62(14) ?
C209 N4 Zn . 114.31(12) ?
Zn OW1 H12 . 120.3(18) ?
Zn OW1 H11 . 126.1(16) ?
H12 OW1 H11 . 112(2) ?
Zn OW2 H21 . 124.7(17) ?
Zn OW2 H22 . 127.6(15) ?
H21 OW2 H22 . 105(2) ?
H32 OW3 H31 . 103(2) ?
H42 OW4 H41 . 107(3) ?
H52 OW5 H51 . 117(3) ?
H61 OW6 H62 . 105(3) ?

loop_
_geom_bond_atom_site_label_1
_geom_bond_atom_site_label_2
_geom_bond_site_symmetry_2
_geom_bond_distance
_geom_bond_publ_flag
Zn OW1 . 2.0742(14) yes
Zn OW2 . 2.0493(13) yes
Zn N1 . 2.1522(16) yes
Zn N2 . 2.2323(15) yes
Zn N3 . 2.2065(15) yes
Zn N4 . 2.1554(17) yes
C1 O2 . 1.251(2) ?
C1 O1 . 1.259(2) ?
C1 C2 . 1.503(2) ?
C2 C2 2_756 1.321(3) ?
C2 H2 . 0.9300 ?
C3 O4 . 1.251(2) ?
C3 O3 . 1.269(2) ?
C3 C4 . 1.492(2) ?
C4 C4 2_657 1.322(4) ?
C4 H4 . 0.9300 ?
C101 N1 . 1.328(2) ?
C101 C102 . 1.398(3) ?
C101 H101 . 0.9300 ?
C102 C103 . 1.362(3) ?
C102 H102 . 0.9300 ?
C103 C104 . 1.404(3) ?
C103 H103 . 0.9300 ?
C104 C105 . 1.406(2) ?
C104 C106 . 1.438(3) ?
C105 N1 . 1.359(2) ?
C105 C109 . 1.440(2) ?
C106 C107 . 1.346(3) ?
C106 H106 . 0.9300 ?
C107 C108 . 1.436(3) ?
C107 H107 . 0.9300 ?
C108 C110 . 1.409(3) ?
C108 C109 . 1.409(2) ?
C109 N2 . 1.355(2) ?
C110 C111 . 1.362(3) ?
C110 H110 . 0.9300 ?
C111 C112 . 1.400(3) ?
C111 H111 . 0.9300 ?
C112 N2 . 1.328(2) ?
C112 H112 . 0.9300 ?
C201 N3 . 1.329(2) ?
C201 C202 . 1.400(3) ?
C201 H201 . 0.9300 ?
C202 C203 . 1.360(3) ?
C202 H202 . 0.9300 ?
C203 C204 . 1.396(3) ?
C203 H203 . 0.9300 ?
C204 C205 . 1.410(2) ?
C204 C206 . 1.431(3) ?
C205 N3 . 1.359(2) ?
C205 C209 . 1.433(3) ?
C206 C207 . 1.345(3) ?
C206 H206 . 0.9300 ?
C207 C208 . 1.434(3) ?
C207 H207 . 0.9300 ?
C208 C210 . 1.400(3) ?
C208 C209 . 1.410(3) ?
C209 N4 . 1.355(2) ?
C210 C211 . 1.364(4) ?
C210 H210 . 0.9300 ?
C211 C212 . 1.404(3) ?
C211 H211 . 0.9300 ?
C212 N4 . 1.328(2) ?
C212 H212 . 0.9300 ?
OW1 H12 . 0.874(17) ?
OW1 H11 . 0.919(17) ?
OW2 H21 . 0.861(16) ?
OW2 H22 . 0.919(16) ?
OW3 H32 . 0.897(16) ?
OW3 H31 . 0.852(17) ?
OW4 H42 . 0.80(3) ?
OW4 H41 . 0.85(3) ?
OW5 H52 . 0.838(17) ?
OW5 H51 . 0.877(18) ?
OW6 H61 . 0.890(18) ?
OW6 H62 . 0.894(19) ?

loop_
_geom_hbond_atom_site_label_D
_geom_hbond_atom_site_label_H
_geom_hbond_atom_site_label_A
_geom_hbond_site_symmetry_A
_geom_hbond_distance_DH
_geom_hbond_distance_HA
_geom_hbond_distance_DA
_geom_hbond_angle_DHA
OW1 H11 OW3 1_655 0.92(2) 1.79(2) 2.702(2) 174(2)
OW3 H32 O2 2_666 0.90(2) 1.84(2) 2.736(2) 178(2)
OW5 H51 OW6 2_677 0.88(2) 2.04(2) 2.898(2) 165(2)
OW4 H41 O4 1_565 0.85(3) 1.93(3) 2.770(2) 172(3)
OW5 H52 O3 1_565 0.84(3) 1.99(3) 2.817(2) 170(2)
OW6 H61 O1 1_465 0.89(3) 1.92(3) 2.796(2) 169(3)
OW1 H12 O2 . 0.87(3) 1.87(3) 2.7399(19) 177(3)
OW2 H22 O1 . 0.92(2) 1.78(2) 2.6877(18) 172(2)
OW2 H21 O3 . 0.86(2) 1.76(2) 2.6202(19) 175(2)
OW3 H31 OW4 . 0.85(2) 1.90(2) 2.739(3) 166(2)
OW4 H42 OW6 . 0.80(3) 2.02(3) 2.826(3) 177(3)
OW6 H62 OW5 1_455 0.90(3) 1.92(3) 2.810(2) 171(3)
